data_9005201
loop_
_publ_author_name
'Amisano-Canesi A'
'Chiari, G.'
'Ferraris, G.'
'Ivaldi, G.'
'Soboleva, S. V.'

_publ_section_title
;
 Muscovite- and phengite-3T: crystal structure and conditions of formation
;
_journal_name_full 'European Journal of Mineralogy'
_journal_page_first 489
_journal_page_last 496
_journal_volume 6
_journal_year 1994
_chemical_compound_source Dora-Maira
_chemical_formula_sum 'Al1.87 H2 K0.92 Mg0.6 Na0.01 O12 Si3.54 Ti0.02'
_chemical_name_mineral Muscovite-3T
_space_group_IT_number 151
_symmetry_space_group_name_Hall 'P 31 2 (0 0 4)'
_symmetry_space_group_name_H-M 'P 31 1 2'
_cell_angle_alpha 90
_cell_angle_beta 90
_cell_angle_gamma 120
_cell_formula_units_Z 3
_cell_length_a 5.212
_cell_length_b 5.212
_cell_length_c 29.804
_cell_volume 701.155
_database_code_amcsd 0006547
_exptl_crystal_density_diffrn 2.811
_cod_original_formula_sum 'K.92 Na.01 Al1.87 Mg.6 Ti.02 Si3.54 O12 H2'
_cod_database_code 9005201

loop_
_space_group_symop_operation_xyz
x,y,z
-x+y,y,1/3-z
-y,x-y,1/3+z
-y,-x,2/3-z
-x+y,-x,2/3+z
x,x-y,-z

loop_
_atom_site_aniso_label
_atom_site_aniso_U_11
_atom_site_aniso_U_22
_atom_site_aniso_U_33
_atom_site_aniso_U_12
_atom_site_aniso_U_13
_atom_site_aniso_U_23
K 0.03040 0.02930 0.03180 0.01470 -0.00050 0.00000
Na 0.03040 0.02930 0.03180 0.01470 -0.00050 0.00000
AlM2 0.00690 0.01290 0.00660 0.00660 0.00000 0.00020
MgM2 0.00690 0.01290 0.00660 0.00660 0.00000 0.00020
TiM3_1 0.01170 0.01180 0.01300 0.00580 0.00000 0.00070
AlM3 0.01170 0.01180 0.01300 0.00580 0.00000 0.00070
TiM3_2 0.01170 0.01180 0.01300 0.00580 0.00000 0.00070
AlT1 0.01150 0.01050 0.01160 0.00610 0.00000 0.00050
SiT1 0.01150 0.01050 0.01160 0.00610 0.00000 0.00050
AlT2 0.00990 0.00880 0.01220 0.00410 -0.00030 -0.00010
SiT2 0.00990 0.00880 0.01220 0.00410 -0.00030 -0.00010
O1 0.01800 0.02000 0.01550 0.01000 0.00000 0.00150
O2 0.01800 0.01600 0.01560 0.00930 -0.00030 0.00050
O3 0.02100 0.01800 0.01860 0.01200 -0.00090 0.00050
O4 0.01700 0.01900 0.01900 0.00700 0.00100 0.00120
O5 0.02500 0.01700 0.01900 0.01000 -0.00060 -0.00140
O6 0.02400 0.02000 0.01840 0.01400 -0.00030 -0.00170

loop_
_atom_site_label
_atom_site_fract_x
_atom_site_fract_y
_atom_site_fract_z
_atom_site_occupancy
_atom_site_U_iso_or_equiv
K 0.12770 0.25540 0.16667 0.92000 0.01030
Na 0.12770 0.25540 0.16667 0.01000 0.01030
AlM2 0.79690 0.89850 0.00000 1.00000 0.01320
MgM2 0.79690 0.89850 0.00000 0.60000 0.01320
TiM3_1 0.45560 0.22780 0.00000 0.01000 0.01210
AlM3 0.45560 0.22780 0.00000 0.41000 0.01210
TiM3_2 0.45560 0.22780 0.00000 0.01000 0.01210
AlT1 0.78620 0.58120 0.09029 0.11500 0.01090
SiT1 0.78620 0.58120 0.09029 0.88500 0.01090
AlT2 0.46780 0.92090 0.09024 0.11500 0.01050
SiT2 0.46780 0.92090 0.09024 0.88500 0.01050
O1 0.75580 0.56830 0.03612 1.00000 0.01700
O2 0.49980 0.93740 0.03620 1.00000 0.01600
O3 0.65190 0.77500 0.11282 1.00000 0.01820
O4 0.12640 0.71790 0.10738 1.00000 0.01930
O5 0.60190 0.25100 0.11251 1.00000 0.02100
O6 0.12360 0.19390 0.03511 1.00000 0.01930
H 0.10200 0.35900 0.03000 1.00000 0.05000

loop_
_cod_changelog_entry_id
_cod_changelog_entry_author
_cod_changelog_entry_date
_cod_changelog_entry_text
1
;cod-tools version 3.10.1
Id: cif_fix_AMCSD_atom_labels 10224 2024-08-07 11:09:31Z saulius
;
2024-08-07T19:39:23+03:00
;Changed the following '_atom_site_label' values:
the first duplicated label 'TiM3'  converted to 'TiM3_1'
duplicated label 'TiM3' at index 6 converted to 'TiM3_2'
;

loop_
_cod_related_entry_id
_cod_related_entry_database
_cod_related_entry_code
1 AMCSD 0006547
